data_2000801
loop_
_publ_author_name
'Demartin, F.'
'Gramaccioli, C. M.'
'Pilati, T.'

_publ_section_title
;
 Structure of a new natural tungstate arsenate,
 [Ca~2~Y(AsO~4~)(WO~4~)~2~], structurally related to scheelite
;
_journal_issue 7
_journal_name_full 'Acta Crystallographica Section C'
_journal_page_first 1357
_journal_page_last 1359
_journal_paper_doi 10.1107/S0108270192003688
_journal_volume 48
_journal_year 1992
_chemical_formula_sum 'As Ca2 O12 W2 Y'
_chemical_formula_weight 803.68
_symmetry_cell_setting tetragonal
_symmetry_space_group_name_Hall '-I 4ad'
_symmetry_space_group_name_H-M 'I 41/a'
_cell_angle_alpha 90.0
_cell_angle_beta 90.0
_cell_angle_gamma 90.0
_cell_formula_units_Z 4
_cell_length_a 5.1350(10)
_cell_length_b 5.1350(10)
_cell_length_c 33.882(5)
_cell_measurement_reflns_used 25
_cell_measurement_temperature 293
_cell_measurement_theta_max 23.5
_cell_measurement_theta_min 9.30
_cell_volume 893.4(4)
_diffrn_measurement_device 'Enraf-Nonius CAD-4'
_diffrn_measurement_method 'Variable scan speed'
_diffrn_radiation_type MoK\a
_diffrn_radiation_wavelength 0.71073
_diffrn_reflns_av_R_equivalents 0.027
_diffrn_reflns_limit_h_max 8
_diffrn_reflns_limit_h_min -8
_diffrn_reflns_limit_k_max 8
_diffrn_reflns_limit_k_min 0
_diffrn_reflns_limit_l_max 54
_diffrn_reflns_limit_l_min -54
_diffrn_reflns_number 4281
_diffrn_reflns_theta_max 35
_diffrn_standards_decay_% 0.8
_diffrn_standards_interval_count 150
_diffrn_standards_number 1
_exptl_absorpt_coefficient_mu 37.6
_exptl_crystal_colour 'Creamy yellow'
_exptl_crystal_density_diffrn 5.975
_exptl_crystal_description 'Small bipyramids'
_exptl_crystal_size_max 0.15
_exptl_crystal_size_mid 0.10
_exptl_crystal_size_min 0.05
_refine_diff_density_max 1.25
_refine_diff_density_min 0.75
_refine_ls_extinction_method none
_refine_ls_goodness_of_fit_obs 1.104
_refine_ls_number_parameters 45
_refine_ls_number_reflns 840
_refine_ls_R_factor_obs 0.024
_refine_ls_shift/esd_max 0.01
_refine_ls_structure_factor_coef F
_refine_ls_weighting_details 'w = 1/\s^2^(F~o~)'
_refine_ls_weighting_scheme calc
_refine_ls_wR_factor_obs 0.027
_reflns_number_observed 840
_reflns_number_total 1405
_reflns_observed_criterion I>3\s(I)
_cod_data_source_file na1005.cif
_cod_data_source_block na1005a
_cod_depositor_comments
;
The following automatic conversions were performed:
'_symmetry_cell_setting' value 'Tetragonal' changed to 'tetragonal'
according to '/home/saulius/struct/CIF-dictionaries/cif_core.dic'
dictionary named 'cif_core.dic' version 2.4.1 from 2010-06-29.

Automatic conversion script
Id: cif_fix_enum 1527 2010-12-29 10:47:43Z saulius 

The following automatic conversions were performed:

'_refine_ls_weighting_scheme' value '1/\s^2^(F~o~)' was changed to
'calc'. New tag '_refine_ls_weighting_details' was created. The value
of the new tag was set to 'w = 1/\s^2^(F~o~)'.

Automatic conversion script
Id: cif_fix_values 3143 2015-03-26 13:38:13Z robertas 
;
_cod_original_formula_sum 'As1 Ca2 O12 W2 Y1'
_cod_database_code 2000801

loop_
_atom_site_label
_atom_site_fract_x
_atom_site_fract_y
_atom_site_fract_z
_atom_site_U_iso_or_equiv
Y .000 .250 .125 .00898(9)
As .500 -.250 .125 .00842(9)
W .000 -.250 .046790(10) .01032(4)
Ca .500 .250 .04167(3) .0125(3)
O(1) .2437(8) -.1147(8) .01600(10) .0171(8)
O(2) .1559(7) .4784(7) .07050(10) .0158(8)
O(3) .3220(9) -.0340(8) .09770(10) .0205(8)

loop_
_exptl_absorpt_correction_type
_exptl_absorpt_correction_T_min
_exptl_absorpt_correction_T_max
'empirical \y scan' 0.38 1.00
DIFABS 0.84 1.23

loop_
_geom_angle_atom_site_label_1
_geom_angle_atom_site_label_2
_geom_angle_atom_site_label_3
_geom_angle
O(1) W O(1) 107.8(2)
O(1) W O(2) 104.7(2)
O(1) W O(2) 105.9(2)
O(2) W O(2) 126.9(2)
O(3) As O(3) 107.00(10)
O(3) As O(3) 114.5(3)

loop_
_geom_bond_atom_site_label_1
_geom_bond_atom_site_label_2
_geom_bond_distance
W O(1) 1.771(4)
W O(2) 1.798(4)
As O(3) 1.709(4)
Y O(2) 2.329(4)
Y O(3) 2.391(4)
Ca O(1) 2.449(4)
Ca O(1) 2.456(4)
Ca O(2) 2.335(4)
Ca O(3) 2.562(4)
